data_7215299
loop_
_publ_author_name
'Cui, Ke-Hui'
'Yao, Shi-Yan'
'Li, Hai-Qin'
'Li, Yan-Tao'
'Zhao, Hai-Ping'
'Jiang, Chun-Jie'
'Tian, Yun-Qi'

_publ_section_title
;
 Acentric and chiral four-connected metal--organic frameworks based on the
 racemic binaphthol-like chiral ligand of 4-(1-H(or
 methyl)-imidaozol-1-yl)benzoic acid
;
_journal_issue 10
_journal_name_full CrystEngComm
_journal_page_first 3432
_journal_paper_doi 10.1039/c0ce00789g
_journal_volume 13
_journal_year 2011
_chemical_formula_moiety 'C22.85 H20.65 Cd N4.95 O6.70'
_chemical_formula_sum 'C22.85 H20.65 Cd N4.95 O6.7'
_chemical_formula_weight 584.19
_chemical_name_systematic
;
?
;
_space_group_IT_number 29
_symmetry_cell_setting orthorhombic
_symmetry_space_group_name_Hall 'P 2c -2ac'
_symmetry_space_group_name_H-M 'P c a 21'
_atom_sites_solution_hydrogens geom
_atom_sites_solution_primary direct
_atom_sites_solution_secondary difmap
_audit_creation_method SHELXL-97
_cell_angle_alpha 90.00
_cell_angle_beta 90.00
_cell_angle_gamma 90.00
_cell_formula_units_Z 4
_cell_length_a 19.0367(16)
_cell_length_b 8.2300(7)
_cell_length_c 18.2963(15)
_cell_measurement_reflns_used 88
_cell_measurement_temperature 293(2)
_cell_measurement_theta_max 30.85
_cell_measurement_theta_min 1.52
_cell_volume 2866.5(4)
_computing_cell_refinement 'SAINT (Bruker, 1999)'
_computing_data_collection 'SMART (Bruker, 1997)'
_computing_data_reduction SAINT
_computing_structure_refinement 'SHELXL-97 (Sheldrick, 1997)'
_computing_structure_solution 'SHELXS-97 (Sheldrick, 1997)'
_diffrn_ambient_temperature 293(2)
_diffrn_measured_fraction_theta_full 0.998
_diffrn_measured_fraction_theta_max 0.998
_diffrn_measurement_device_type 'CCD area detector'
_diffrn_measurement_method 'omega scans'
_diffrn_radiation_monochromator graphite
_diffrn_radiation_source 'fine-focus sealed tube'
_diffrn_radiation_type MoK\a
_diffrn_radiation_wavelength 0.71073
_diffrn_reflns_av_R_equivalents 0.0277
_diffrn_reflns_av_sigmaI/netI 0.0310
_diffrn_reflns_limit_h_max 21
_diffrn_reflns_limit_h_min -22
_diffrn_reflns_limit_k_max 8
_diffrn_reflns_limit_k_min -9
_diffrn_reflns_limit_l_max 21
_diffrn_reflns_limit_l_min -15
_diffrn_reflns_number 11412
_diffrn_reflns_theta_full 25.00
_diffrn_reflns_theta_max 25.00
_diffrn_reflns_theta_min 2.14
_diffrn_standards_interval_time '10 Sec.'
_exptl_absorpt_coefficient_mu 0.812
_exptl_absorpt_correction_T_max 0.90
_exptl_absorpt_correction_T_min 0.80
_exptl_absorpt_correction_type multi-scan
_exptl_absorpt_process_details '(SADABS; Bruker, 2000)'
_exptl_crystal_colour colourless
_exptl_crystal_density_diffrn 1.458
_exptl_crystal_density_meas MULTI-SCAN
_exptl_crystal_density_method 'not measured'
_exptl_crystal_description block
_exptl_crystal_F_000 1281
_exptl_crystal_size_max 0.24
_exptl_crystal_size_mid 0.20
_exptl_crystal_size_min 0.12
_refine_diff_density_max 0.252
_refine_diff_density_min -0.310
_refine_diff_density_rms 0.044
_refine_ls_abs_structure_details 'Flack H D (1983), Acta Cryst. A39, 876-881'
_refine_ls_abs_structure_Flack 0.63(3)
_refine_ls_extinction_method none
_refine_ls_goodness_of_fit_ref 0.994
_refine_ls_hydrogen_treatment constr
_refine_ls_matrix_type full
_refine_ls_number_parameters 262
_refine_ls_number_reflns 4623
_refine_ls_number_restraints 1
_refine_ls_restrained_S_all 0.994
_refine_ls_R_factor_all 0.0359
_refine_ls_R_factor_gt 0.0282
_refine_ls_shift/su_max 0.002
_refine_ls_shift/su_mean 0.000
_refine_ls_structure_factor_coef Fsqd
_refine_ls_weighting_details 'calc w=1/[\s^2^(Fo^2^)+(0.0378P)^2^+0.0000P] where P=(Fo^2^+2Fc^2^)/3'
_refine_ls_weighting_scheme calc
_refine_ls_wR_factor_gt 0.0686
_refine_ls_wR_factor_ref 0.0720
_reflns_number_gt 3658
_reflns_number_total 4623
_reflns_threshold_expression >2sigma(I)
_cod_data_source_file c0ce00789g.txt
_cod_data_source_block 3
_cod_depositor_comments
;
The following automatic conversions were performed:

'_symmetry_cell_setting' value 'Orthorhombic' changed to
'orthorhombic' according to
/usr/data/users/saulius/automatic-downloads/retrospective/RSC/lib/dictionaries/cif_core.dic
dictionary named 'cif_core.dic' version 2.4.2 from
2011-04-26.

'_exptl_absorpt_correction_type' value 'MULTI-SCAN'
changed to 'multi-scan' according to
/usr/data/users/saulius/automatic-downloads/retrospective/RSC/lib/dictionaries/cif_core.dic
dictionary named 'cif_core.dic' version 2.4.2 from
2011-04-26.

'_refine_ls_hydrogen_treatment' value 'CONSTR' changed
to 'constr' according to
/usr/data/users/saulius/automatic-downloads/retrospective/RSC/lib/dictionaries/cif_core.dic
dictionary named 'cif_core.dic' version 2.4.2 from 2011-04-26.

Automatic conversion script
Id: cif_fix_values 2281 2013-09-26 08:29:07Z andrius 
;
_cod_original_sg_symbol_H-M Pca2(1)
_cod_original_formula_sum 'C22.85 H20.65 Cd N4.95 O6.70'
_cod_database_code 7215299

loop_
_symmetry_equiv_pos_as_xyz
'x, y, z'
'-x, -y, z+1/2'
'x+1/2, -y, z'
'-x+1/2, y, z+1/2'

loop_
_atom_site_label
_atom_site_type_symbol
_atom_site_fract_x
_atom_site_fract_y
_atom_site_fract_z
_atom_site_U_iso_or_equiv
_atom_site_adp_type
_atom_site_occupancy
_atom_site_symmetry_multiplicity
_atom_site_calc_flag
_atom_site_refinement_flags
Cd1 Cd 0.475830(10) 1.00444(3) 0.31786(5) 0.03771(8) Uani 1 1 d .
C1 C 0.61752(17) 1.2295(4) 0.3279(2) 0.0422(9) Uani 1 1 d .
H1A H 0.5943 1.3140 0.3514 0.051 Uiso 1 1 calc R
C2 C 0.6386(2) 1.0026(5) 0.2717(3) 0.0724(15) Uani 1 1 d .
H2A H 0.6324 0.9022 0.2493 0.087 Uiso 1 1 calc R
C3 C 0.6977(2) 1.0904(6) 0.2734(3) 0.0717(14) Uani 1 1 d .
H3A H 0.7407 1.0581 0.2541 0.086 Uiso 1 1 calc R
C4 C 0.73278(16) 1.3653(4) 0.3148(4) 0.0445(9) Uani 1 1 d .
C5 C 0.80286(19) 1.3306(4) 0.3267(4) 0.0508(11) Uani 1 1 d .
H5A H 0.8179 1.2237 0.3318 0.061 Uiso 1 1 calc R
C6 C 0.8506(2) 1.4586(4) 0.3310(3) 0.0486(14) Uani 1 1 d .
H6A H 0.8974 1.4381 0.3421 0.058 Uiso 1 1 calc R
C7 C 0.82788(18) 1.6191(4) 0.3184(3) 0.0469(8) Uani 1 1 d .
C8 C 0.75838(19) 1.6489(4) 0.3077(4) 0.0525(13) Uani 1 1 d .
H8A H 0.7432 1.7558 0.3026 0.063 Uiso 1 1 calc R
C9 C 0.7094(2) 1.5238(4) 0.3041(3) 0.0495(16) Uani 1 1 d .
H9A H 0.6623 1.5455 0.2948 0.059 Uiso 1 1 calc R
C10 C 0.88133(18) 1.7558(4) 0.3205(3) 0.0455(8) Uani 1 1 d .
C11 C 0.4681(2) 0.7730(5) 0.4586(2) 0.0459(10) Uani 1 1 d .
H11A H 0.4952 0.6949 0.4351 0.055 Uiso 1 1 calc R
C12 C 0.4103(2) 0.9899(5) 0.4800(2) 0.0552(11) Uani 1 1 d .
H12A H 0.3890 1.0905 0.4732 0.066 Uiso 1 1 calc R
C13 C 0.4072(2) 0.9018(5) 0.5416(2) 0.0517(10) Uani 1 1 d .
H13A H 0.3852 0.9308 0.5851 0.062 Uiso 1 1 calc R
C14 C 0.4546(2) 0.6281(5) 0.5771(2) 0.0462(10) Uani 1 1 d .
C15 C 0.4681(2) 0.6617(6) 0.6501(2) 0.0516(11) Uani 1 1 d .
H15A H 0.4693 0.7687 0.6664 0.062 Uiso 1 1 calc R
C16 C 0.4797(2) 0.5349(5) 0.6985(3) 0.0519(11) Uani 1 1 d .
H16A H 0.4860 0.5569 0.7479 0.062 Uiso 1 1 calc R
C17 C 0.48215(19) 0.3771(6) 0.6743(2) 0.0447(10) Uani 1 1 d .
C18 C 0.4711(2) 0.3457(5) 0.6004(3) 0.0542(11) Uani 1 1 d .
H18A H 0.4732 0.2391 0.5837 0.065 Uiso 1 1 calc R
C19 C 0.4568(2) 0.4711(5) 0.5504(3) 0.0524(11) Uani 1 1 d .
H19A H 0.4492 0.4492 0.5012 0.063 Uiso 1 1 calc R
C20 C 0.4976(2) 0.2431(5) 0.7254(2) 0.0490(10) Uani 1 1 d .
N1 N 0.58836(13) 1.0907(3) 0.3098(2) 0.0497(8) Uani 1 1 d .
N2 N 0.68547(14) 1.2332(3) 0.3077(2) 0.0482(8) Uani 1 1 d .
N3 N 0.44888(17) 0.9113(5) 0.42952(17) 0.0457(8) Uani 1 1 d .
N4 N 0.44317(17) 0.7590(4) 0.52735(17) 0.0463(8) Uani 1 1 d .
O1 O 0.86356(13) 1.8936(4) 0.29802(15) 0.0618(8) Uani 1 1 d .
O2 O 0.94198(14) 1.7254(3) 0.34441(16) 0.0613(9) Uani 1 1 d .
O3 O 0.49370(16) 0.2699(4) 0.79208(16) 0.0625(8) Uani 1 1 d .
O4 O 0.51451(15) 0.1049(4) 0.70060(17) 0.0619(9) Uani 1 1 d .

loop_
_atom_site_aniso_label
_atom_site_aniso_U_11
_atom_site_aniso_U_22
_atom_site_aniso_U_33
_atom_site_aniso_U_23
_atom_site_aniso_U_13
_atom_site_aniso_U_12
Cd1 0.03773(13) 0.03164(13) 0.04377(14) 0.00216(15) -0.0001(2) -0.00001(11)
C1 0.0370(18) 0.0357(18) 0.054(3) 0.002(2) 0.007(2) 0.0039(15)
C2 0.043(3) 0.045(3) 0.130(5) -0.023(3) 0.013(3) 0.004(2)
C3 0.051(3) 0.052(3) 0.112(4) -0.018(3) 0.014(2) 0.005(2)
C4 0.0396(18) 0.0357(19) 0.058(2) -0.007(3) 0.005(3) -0.0049(15)
C5 0.044(2) 0.039(2) 0.069(3) 0.007(3) -0.005(3) -0.0006(16)
C6 0.0386(18) 0.045(2) 0.062(4) -0.003(2) -0.002(2) 0.0008(15)
C7 0.055(2) 0.0374(19) 0.048(2) 0.000(3) 0.002(3) -0.0041(16)
C8 0.044(2) 0.034(2) 0.080(4) 0.001(3) -0.001(3) 0.0008(16)
C9 0.0344(18) 0.043(2) 0.071(5) 0.005(2) -0.004(2) -0.0038(16)
C10 0.046(2) 0.045(2) 0.046(2) -0.011(3) 0.001(2) -0.0081(16)
C11 0.053(2) 0.042(3) 0.043(3) 0.0007(19) 0.0019(19) 0.0028(19)
C12 0.065(3) 0.045(3) 0.056(3) 0.009(2) 0.002(2) 0.021(2)
C13 0.060(3) 0.049(3) 0.046(2) -0.003(2) 0.0150(19) 0.009(2)
C14 0.052(2) 0.040(3) 0.046(3) 0.0003(19) 0.0073(19) -0.0051(19)
C15 0.074(3) 0.049(3) 0.032(2) -0.0024(19) 0.001(2) 0.001(2)
C16 0.057(3) 0.058(3) 0.041(3) 0.006(2) -0.0010(19) 0.0009(19)
C17 0.044(2) 0.050(3) 0.040(2) 0.002(2) -0.0066(17) -0.0039(18)
C18 0.065(3) 0.037(3) 0.061(3) 0.001(2) -0.004(2) -0.006(2)
C19 0.060(3) 0.053(3) 0.043(2) 0.001(2) -0.009(2) 0.001(2)
C20 0.046(2) 0.052(3) 0.049(3) 0.009(2) -0.001(2) -0.010(2)
N1 0.0355(14) 0.0348(16) 0.079(2) 0.002(2) 0.000(2) -0.0017(13)
N2 0.0400(16) 0.0341(16) 0.070(2) 0.0032(18) 0.0086(17) 0.0001(13)
N3 0.054(2) 0.041(2) 0.0413(19) 0.0030(16) 0.0003(16) 0.0044(18)
N4 0.058(2) 0.042(2) 0.0395(19) 0.0041(15) 0.0000(15) 0.0049(16)
O1 0.0574(16) 0.0492(18) 0.079(2) 0.0118(15) -0.0167(15) -0.0151(14)
O2 0.0413(16) 0.0450(17) 0.097(3) -0.0142(15) 0.0005(15) -0.0076(13)
O3 0.087(2) 0.0483(19) 0.052(2) 0.0078(13) -0.0130(16) -0.0151(16)
O4 0.073(2) 0.060(2) 0.0526(18) 0.0146(17) 0.0101(16) 0.0175(18)

loop_
_atom_type_symbol
_atom_type_description
_atom_type_scat_dispersion_real
_atom_type_scat_dispersion_imag
_atom_type_scat_source
C C 0.0033 0.0016 'International Tables Vol C Tables 4.2.6.8 and 6.1.1.4'
H H 0.0000 0.0000 'International Tables Vol C Tables 4.2.6.8 and 6.1.1.4'
N N 0.0061 0.0033 'International Tables Vol C Tables 4.2.6.8 and 6.1.1.4'
O O 0.0106 0.0060 'International Tables Vol C Tables 4.2.6.8 and 6.1.1.4'
Cd Cd -0.8075 1.2024 'International Tables Vol C Tables 4.2.6.8 and 6.1.1.4'

loop_
_geom_angle_atom_site_label_1
_geom_angle_atom_site_label_2
_geom_angle_atom_site_label_3
_geom_angle
_geom_angle_site_symmetry_1
_geom_angle_site_symmetry_3
N3 Cd1 N1 112.54(14) . .
N3 Cd1 O1 93.17(11) . 3_485
N1 Cd1 O1 138.38(11) . 3_485
N3 Cd1 O4 136.39(12) . 2_664
N1 Cd1 O4 89.22(13) . 2_664
O1 Cd1 O4 93.90(10) 3_485 2_664
N3 Cd1 O2 94.13(12) . 3_485
N1 Cd1 O2 88.65(10) . 3_485
O1 Cd1 O2 56.10(10) 3_485 3_485
O4 Cd1 O2 124.93(12) 2_664 3_485
N3 Cd1 O3 84.94(12) . 2_664
N1 Cd1 O3 93.09(10) . 2_664
O1 Cd1 O3 122.41(10) 3_485 2_664
O4 Cd1 O3 55.43(12) 2_664 2_664
O2 Cd1 O3 178.23(9) 3_485 2_664
N3 Cd1 C10 94.72(13) . 3_485
N1 Cd1 C10 114.04(11) . 3_485
O1 Cd1 C10 27.96(10) 3_485 3_485
O4 Cd1 C10 110.75(14) 2_664 3_485
O2 Cd1 C10 28.15(10) 3_485 3_485
O3 Cd1 C10 150.37(12) 2_664 3_485
N3 Cd1 C20 110.87(14) . 2_664
N1 Cd1 C20 91.06(12) . 2_664
O1 Cd1 C20 110.33(12) 3_485 2_664
O4 Cd1 C20 28.01(12) 2_664 2_664
O2 Cd1 C20 152.93(13) 3_485 2_664
O3 Cd1 C20 27.42(11) 2_664 2_664
C10 Cd1 C20 134.12(15) 3_485 2_664
N1 C1 N2 110.9(3) . .
N1 C1 H1A 124.5 . .
N2 C1 H1A 124.5 . .
C3 C2 N1 106.6(4) . .
C3 C2 H2A 126.7 . .
N1 C2 H2A 126.7 . .
C2 C3 N2 109.6(4) . .
C2 C3 H3A 125.2 . .
N2 C3 H3A 125.2 . .
C5 C4 C9 121.6(3) . .
C5 C4 N2 118.0(3) . .
C9 C4 N2 120.2(3) . .
C4 C5 C6 118.8(3) . .
C4 C5 H5A 120.6 . .
C6 C5 H5A 120.6 . .
C5 C6 C7 120.0(4) . .
C5 C6 H6A 120.0 . .
C7 C6 H6A 120.0 . .
C8 C7 C6 119.4(3) . .
C8 C7 C10 121.5(3) . .
C6 C7 C10 119.1(3) . .
C7 C8 C9 121.7(3) . .
C7 C8 H8A 119.1 . .
C9 C8 H8A 119.1 . .
C8 C9 C4 118.2(4) . .
C8 C9 H9A 120.9 . .
C4 C9 H9A 120.9 . .
O1 C10 O2 122.8(3) . .
O1 C10 C7 118.8(3) . .
O2 C10 C7 118.4(3) . .
O1 C10 Cd1 60.48(18) . 3_585
O2 C10 Cd1 62.34(18) . 3_585
C7 C10 Cd1 177.6(4) . 3_585
N3 C11 N4 110.8(4) . .
N3 C11 H11A 124.6 . .
N4 C11 H11A 124.6 . .
C13 C12 N3 109.9(4) . .
C13 C12 H12A 125.0 . .
N3 C12 H12A 125.0 . .
C12 C13 N4 106.2(3) . .
C12 C13 H13A 126.9 . .
N4 C13 H13A 126.9 . .
C19 C14 C15 121.3(4) . .
C19 C14 N4 119.1(4) . .
C15 C14 N4 119.4(4) . .
C16 C15 C14 119.6(4) . .
C16 C15 H15A 120.2 . .
C14 C15 H15A 120.2 . .
C17 C16 C15 120.8(4) . .
C17 C16 H16A 119.6 . .
C15 C16 H16A 119.6 . .
C16 C17 C18 118.9(4) . .
C16 C17 C20 120.6(4) . .
C18 C17 C20 120.5(4) . .
C17 C18 C19 121.6(4) . .
C17 C18 H18A 119.2 . .
C19 C18 H18A 119.2 . .
C14 C19 C18 117.6(4) . .
C14 C19 H19A 121.2 . .
C18 C19 H19A 121.2 . .
O3 C20 O4 121.8(4) . .
O3 C20 C17 118.6(4) . .
O4 C20 C17 119.6(4) . .
O3 C20 Cd1 61.9(2) . 2_665
O4 C20 Cd1 59.9(2) . 2_665
C17 C20 Cd1 179.1(3) . 2_665
C1 N1 C2 106.8(3) . .
C1 N1 Cd1 131.1(2) . .
C2 N1 Cd1 121.4(3) . .
C1 N2 C3 105.9(3) . .
C1 N2 C4 127.1(3) . .
C3 N2 C4 126.8(3) . .
C11 N3 C12 106.9(3) . .
C11 N3 Cd1 127.2(3) . .
C12 N3 Cd1 125.9(3) . .
C11 N4 C13 106.1(3) . .
C11 N4 C14 127.3(3) . .
C13 N4 C14 126.6(3) . .
C10 O1 Cd1 91.6(2) . 3_585
C10 O2 Cd1 89.5(2) . 3_585
C20 O3 Cd1 90.6(3) . 2_665
C20 O4 Cd1 92.1(3) . 2_665

loop_
_geom_bond_atom_site_label_1
_geom_bond_atom_site_label_2
_geom_bond_distance
_geom_bond_site_symmetry_2
Cd1 N3 2.242(3) .
Cd1 N1 2.262(3) .
Cd1 O1 2.325(2) 3_485
Cd1 O4 2.334(3) 2_664
Cd1 O2 2.365(3) 3_485
Cd1 O3 2.379(3) 2_664
Cd1 C10 2.670(3) 3_485
Cd1 C20 2.695(4) 2_664
C1 N1 1.313(4) .
C1 N2 1.345(4) .
C1 H1A 0.9300 .
C2 C3 1.338(6) .
C2 N1 1.387(5) .
C2 H2A 0.9300 .
C3 N2 1.353(5) .
C3 H3A 0.9300 .
C4 C5 1.382(5) .
C4 C9 1.393(5) .
C4 N2 1.417(4) .
C5 C6 1.393(5) .
C5 H5A 0.9300 .
C6 C7 1.409(5) .
C6 H6A 0.9300 .
C7 C8 1.360(5) .
C7 C10 1.517(4) .
C8 C9 1.391(5) .
C8 H8A 0.9300 .
C9 H9A 0.9300 .
C10 O1 1.253(4) .
C10 O2 1.260(4) .
C10 Cd1 2.670(3) 3_585
C11 N3 1.308(5) .
C11 N4 1.349(5) .
C11 H11A 0.9300 .
C12 C13 1.342(6) .
C12 N3 1.346(5) .
C12 H12A 0.9300 .
C13 N4 1.386(5) .
C13 H13A 0.9300 .
C14 C19 1.382(6) .
C14 C15 1.388(5) .
C14 N4 1.426(5) .
C15 C16 1.387(6) .
C15 H15A 0.9300 .
C16 C17 1.372(6) .
C16 H16A 0.9300 .
C17 C18 1.392(6) .
C17 C20 1.477(6) .
C18 C19 1.405(6) .
C18 H18A 0.9300 .
C19 H19A 0.9300 .
C20 O3 1.241(4) .
C20 O4 1.267(5) .
C20 Cd1 2.695(4) 2_665
O1 Cd1 2.325(2) 3_585
O2 Cd1 2.365(3) 3_585
O3 Cd1 2.379(3) 2_665
O4 Cd1 2.334(3) 2_665
